data_7226403
loop_
_publ_author_name
'Qian, Kun'
'Shao, Feng'
'Yan, Zhihong'
'Pang, Jie'
'Chen, Xiaodong'
'Yang, Changxin'

_publ_section_title
;
 A perovskite-type cage compound as a temperature-triggered dielectric
 switchable material
;
_journal_issue 40
_journal_name_full CrystEngComm
_journal_page_first 7671
_journal_paper_doi 10.1039/C6CE01421F
_journal_volume 18
_journal_year 2016
_chemical_formula_moiety 'Cd Cl4, 2(C6 H14 N)'
_chemical_formula_sum 'C12 H28 Cd Cl4 N2'
_chemical_formula_weight 454.57
_chemical_name_systematic
; 
 ? 
;
_space_group_IT_number 8
_symmetry_cell_setting monoclinic
_symmetry_space_group_name_Hall 'C -2y'
_symmetry_space_group_name_H-M 'C 1 m 1'
_atom_sites_solution_hydrogens geom
_atom_sites_solution_primary direct
_atom_sites_solution_secondary difmap
_audit_block_doi 10.5517/cc12j2g4
_audit_creation_method SHELXL-97
_audit_update_record
;
2014-04-21 deposited with the CCDC.
2016-08-31 downloaded from the CCDC.
;
_cell_angle_alpha 90.00
_cell_angle_beta 105.453(8)
_cell_angle_gamma 90.00
_cell_formula_units_Z 12
_cell_length_a 17.874(6)
_cell_length_b 27.273(8)
_cell_length_c 11.528(5)
_cell_measurement_reflns_used 12903
_cell_measurement_temperature 173(2)
_cell_measurement_theta_max 27.45
_cell_measurement_theta_min 3.08
_cell_volume 5416(3)
_computing_cell_refinement CrystalClear
_computing_data_collection 'CrystalClear (Rigaku, 2005)'
_computing_data_reduction CrystalClear
_computing_molecular_graphics 'SHELXTL (Sheldrick, 2008)'
_computing_publication_material SHELXTL
_computing_structure_refinement 'SHELXL-97 (Sheldrick, 1997)'
_computing_structure_solution 'SHELXS-97 (Sheldrick, 1990)'
_diffrn_ambient_temperature 173(2)
_diffrn_measured_fraction_theta_full 0.993
_diffrn_measured_fraction_theta_max 0.993
_diffrn_measurement_device_type 'Rigaku SCXmini diffractometer'
_diffrn_radiation_monochromator graphite
_diffrn_radiation_source 'fine-focus sealed tube'
_diffrn_radiation_type MoK\a
_diffrn_radiation_wavelength 0.71073
_diffrn_reflns_av_R_equivalents 0.0313
_diffrn_reflns_av_sigmaI/netI 0.0476
_diffrn_reflns_limit_h_max 22
_diffrn_reflns_limit_h_min -23
_diffrn_reflns_limit_k_max 35
_diffrn_reflns_limit_k_min -35
_diffrn_reflns_limit_l_max 14
_diffrn_reflns_limit_l_min -9
_diffrn_reflns_number 19896
_diffrn_reflns_theta_full 27.49
_diffrn_reflns_theta_max 27.49
_diffrn_reflns_theta_min 2.04
_exptl_absorpt_coefficient_mu 1.792
_exptl_absorpt_correction_T_max 0.605
_exptl_absorpt_correction_T_min 0.530
_exptl_absorpt_correction_type multi-scan
_exptl_absorpt_process_details 'CrystalClear (Rigaku, 2005)'
_exptl_crystal_colour colorless
_exptl_crystal_density_diffrn 1.672
_exptl_crystal_density_method 'not measured'
_exptl_crystal_description plate
_exptl_crystal_F_000 2760
_exptl_crystal_size_max 0.36
_exptl_crystal_size_mid 0.32
_exptl_crystal_size_min 0.28
_refine_diff_density_max 1.485
_refine_diff_density_min -1.044
_refine_diff_density_rms 0.132
_refine_ls_abs_structure_details 'Flack H D (1983), Acta Cryst. A39, 876-881'
_refine_ls_abs_structure_Flack 0.05(3)
_refine_ls_extinction_method none
_refine_ls_goodness_of_fit_ref 1.087
_refine_ls_hydrogen_treatment mixed
_refine_ls_matrix_type full
_refine_ls_number_parameters 547
_refine_ls_number_reflns 12675
_refine_ls_number_restraints 2
_refine_ls_restrained_S_all 1.087
_refine_ls_R_factor_all 0.0589
_refine_ls_R_factor_gt 0.0452
_refine_ls_shift/su_max 0.000
_refine_ls_shift/su_mean 0.000
_refine_ls_structure_factor_coef Fsqd
_refine_ls_weighting_details 'calc w=1/[\s^2^(Fo^2^)+(0.0475P)^2^+0.0000P] where P=(Fo^2^+2Fc^2^)/3'
_refine_ls_weighting_scheme calc
_refine_ls_wR_factor_gt 0.1047
_refine_ls_wR_factor_ref 0.1118
_reflns_number_gt 7632
_reflns_number_total 12675
_reflns_threshold_expression >2sigma(I)
_cod_data_source_file c6ce01421f2.cif
_cod_data_source_block 2
_cod_depositor_comments
;
The following automatic conversions were performed:

'_symmetry_cell_setting' value 'Monoclinic' changed to 'monoclinic'
according to
/usr/data/users/saulius/crontab/automatic-downloads/rss-feeds/RSC/lib/dictionaries/cif_core.dic
dictionary named 'cif_core.dic' version 2.4.2 from 2011-04-26.

Automatic conversion script
Id: cif_fix_values 4268 2015-11-12 08:31:59Z antanas 

 Adding full bibliography for 7226403--7226404.cif.
;
_cod_original_sg_symbol_H-M 'C m'
_cod_database_code 7226403

loop_
_symmetry_equiv_pos_as_xyz
'x, y, z'
'x, -y, z'
'x+1/2, y+1/2, z'
'x+1/2, -y+1/2, z'

loop_
_atom_site_label
_atom_site_type_symbol
_atom_site_fract_x
_atom_site_fract_y
_atom_site_fract_z
_atom_site_U_iso_or_equiv
_atom_site_adp_type
_atom_site_occupancy
_atom_site_symmetry_multiplicity
_atom_site_calc_flag
_atom_site_refinement_flags
C1 C 0.3044(5) 0.1232(3) 0.1968(7) 0.035(2) Uani 1 1 d .
H1 H 0.3595 0.1222 0.2406 0.042 Uiso 1 1 calc R
C2 C 0.2920(5) 0.1690(3) 0.1151(6) 0.0368(18) Uani 1 1 d .
H2A H 0.3267 0.1676 0.0633 0.044 Uiso 1 1 calc R
H2B H 0.2391 0.1693 0.0644 0.044 Uiso 1 1 calc R
C3 C 0.3071(6) 0.2149(3) 0.1888(10) 0.054(3) Uani 1 1 d .
H3A H 0.3618 0.2165 0.2311 0.065 Uiso 1 1 calc R
H3B H 0.2949 0.2431 0.1359 0.065 Uiso 1 1 calc R
C4 C 0.2609(5) 0.2169(3) 0.2764(7) 0.045(2) Uani 1 1 d .
H4A H 0.2063 0.2190 0.2339 0.054 Uiso 1 1 calc R
H4B H 0.2746 0.2462 0.3253 0.054 Uiso 1 1 calc R
C5 C 0.2747(5) 0.1710(3) 0.3591(7) 0.0411(19) Uani 1 1 d .
H5A H 0.3275 0.1714 0.4102 0.049 Uiso 1 1 calc R
H5B H 0.2397 0.1719 0.4106 0.049 Uiso 1 1 calc R
C6 C 0.2610(5) 0.1235(3) 0.2840(6) 0.046(2) Uani 1 1 d .
H6A H 0.2759 0.0955 0.3370 0.055 Uiso 1 1 calc R
H6B H 0.2061 0.1205 0.2435 0.055 Uiso 1 1 calc R
C7 C 0.3086(5) 0.1234(3) 0.7033(8) 0.039(2) Uani 1 1 d .
H7 H 0.2946 0.1223 0.6152 0.047 Uiso 1 1 calc R
C8 C 0.3617(4) 0.1681(3) 0.7481(7) 0.0349(18) Uani 1 1 d .
H8A H 0.4065 0.1668 0.7157 0.042 Uiso 1 1 calc R
H8B H 0.3799 0.1675 0.8352 0.042 Uiso 1 1 calc R
C9 C 0.3146(5) 0.2162(3) 0.7057(7) 0.037(2) Uani 1 1 d .
H9A H 0.3466 0.2445 0.7370 0.044 Uiso 1 1 calc R
H9B H 0.3004 0.2180 0.6185 0.044 Uiso 1 1 calc R
C10 C 0.2443(5) 0.2171(3) 0.7484(8) 0.048(2) Uani 1 1 d .
H10A H 0.2154 0.2469 0.7208 0.057 Uiso 1 1 calc R
H10B H 0.2589 0.2173 0.8357 0.057 Uiso 1 1 calc R
C11 C 0.1925(4) 0.1728(3) 0.7032(7) 0.039(2) Uani 1 1 d .
H11A H 0.1746 0.1737 0.6161 0.047 Uiso 1 1 calc R
H11B H 0.1475 0.1737 0.7351 0.047 Uiso 1 1 calc R
C12 C 0.2390(4) 0.1252(3) 0.7441(8) 0.045(2) Uani 1 1 d .
H12A H 0.2529 0.1232 0.8312 0.053 Uiso 1 1 calc R
H12B H 0.2067 0.0971 0.7124 0.053 Uiso 1 1 calc R
C13 C 0.5932(4) 0.1239(2) 0.8502(6) 0.0227(14) Uani 1 1 d .
H13 H 0.5395 0.1220 0.8558 0.027 Uiso 1 1 calc R
C14 C 0.6027(5) 0.1709(2) 0.7811(6) 0.0255(15) Uani 1 1 d .
H14A H 0.6543 0.1719 0.7690 0.031 Uiso 1 1 calc R
H14B H 0.5653 0.1709 0.7027 0.031 Uiso 1 1 calc R
C15 C 0.5900(4) 0.2154(2) 0.8522(7) 0.0337(17) Uani 1 1 d .
H15A H 0.5985 0.2450 0.8106 0.040 Uiso 1 1 calc R
H15B H 0.5367 0.2158 0.8575 0.040 Uiso 1 1 calc R
C16 C 0.6435(4) 0.2150(3) 0.9755(7) 0.0345(17) Uani 1 1 d .
H16A H 0.6332 0.2433 1.0196 0.041 Uiso 1 1 calc R
H16B H 0.6967 0.2173 0.9701 0.041 Uiso 1 1 calc R
C17 C 0.6341(5) 0.1681(2) 1.0440(6) 0.0309(16) Uani 1 1 d .
H17A H 0.6720 0.1678 1.1218 0.037 Uiso 1 1 calc R
H17B H 0.5827 0.1674 1.0573 0.037 Uiso 1 1 calc R
C18 C 0.6452(4) 0.1230(2) 0.9716(6) 0.0277(15) Uani 1 1 d .
H18A H 0.6986 0.1217 0.9669 0.033 Uiso 1 1 calc R
H18B H 0.6354 0.0936 1.0127 0.033 Uiso 1 1 calc R
C19 C 0.1413(4) 0.3783(2) 0.4408(6) 0.0243(15) Uani 1 1 d .
H19 H 0.1196 0.3805 0.5102 0.029 Uiso 1 1 calc R
C20 C 0.0761(4) 0.3752(2) 0.3322(6) 0.0267(15) Uani 1 1 d .
H20A H 0.0959 0.3758 0.2617 0.032 Uiso 1 1 calc R
H20B H 0.0427 0.4035 0.3287 0.032 Uiso 1 1 calc R
C21 C 0.0282(4) 0.3279(3) 0.3306(6) 0.0299(16) Uani 1 1 d .
H21A H 0.0014 0.3295 0.3934 0.036 Uiso 1 1 calc R
H21B H -0.0105 0.3251 0.2538 0.036 Uiso 1 1 calc R
C22 C 0.0811(5) 0.2826(3) 0.3504(7) 0.0365(18) Uani 1 1 d .
H22A H 0.0504 0.2537 0.3548 0.044 Uiso 1 1 calc R
H22B H 0.1025 0.2788 0.2820 0.044 Uiso 1 1 calc R
C23 C 0.1444(5) 0.2860(3) 0.4598(7) 0.0399(19) Uani 1 1 d .
H23A H 0.1772 0.2573 0.4665 0.048 Uiso 1 1 calc R
H23B H 0.1234 0.2867 0.5291 0.048 Uiso 1 1 calc R
C24 C 0.1941(4) 0.3333(2) 0.4587(7) 0.0282(16) Uani 1 1 d .
H24A H 0.2339 0.3361 0.5343 0.034 Uiso 1 1 calc R
H24B H 0.2193 0.3313 0.3941 0.034 Uiso 1 1 calc R
C25 C 0.4259(4) 0.3774(2) 0.5115(6) 0.0236(15) Uani 1 1 d .
H25 H 0.3722 0.3788 0.5170 0.028 Uiso 1 1 calc R
C26 C 0.4343(4) 0.3331(2) 0.4334(6) 0.0259(15) Uani 1 1 d .
H26A H 0.3967 0.3357 0.3556 0.031 Uiso 1 1 calc R
H26B H 0.4857 0.3332 0.4205 0.031 Uiso 1 1 calc R
C27 C 0.4219(4) 0.2863(3) 0.4924(7) 0.0375(18) Uani 1 1 d .
H27A H 0.4309 0.2589 0.4441 0.045 Uiso 1 1 calc R
H27B H 0.3685 0.2846 0.4967 0.045 Uiso 1 1 calc R
C28 C 0.4752(5) 0.2822(3) 0.6167(7) 0.041(2) Uani 1 1 d .
H28A H 0.5284 0.2804 0.6115 0.049 Uiso 1 1 calc R
H28B H 0.4639 0.2521 0.6537 0.049 Uiso 1 1 calc R
C29 C 0.4667(5) 0.3265(3) 0.6972(6) 0.0354(17) Uani 1 1 d .
H29A H 0.4156 0.3261 0.7112 0.042 Uiso 1 1 calc R
H29B H 0.5050 0.3240 0.7745 0.042 Uiso 1 1 calc R
C30 C 0.4784(4) 0.3747(2) 0.6352(6) 0.0290(16) Uani 1 1 d .
H30A H 0.4681 0.4021 0.6822 0.035 Uiso 1 1 calc R
H30B H 0.5318 0.3769 0.6316 0.035 Uiso 1 1 calc R
C31 C 0.4734(4) 0.3759(2) 0.1076(7) 0.0283(16) Uani 1 1 d .
H31 H 0.4507 0.3757 0.1762 0.034 Uiso 1 1 calc R
C32 C 0.4095(4) 0.3771(2) -0.0032(7) 0.0323(17) Uani 1 1 d .
H32A H 0.4305 0.3798 -0.0724 0.039 Uiso 1 1 calc R
H32B H 0.3771 0.4056 -0.0023 0.039 Uiso 1 1 calc R
C33 C 0.3604(4) 0.3300(3) -0.0135(7) 0.0394(19) Uani 1 1 d .
H33A H 0.3201 0.3303 -0.0889 0.047 Uiso 1 1 calc R
H33B H 0.3356 0.3289 0.0517 0.047 Uiso 1 1 calc R
C34 C 0.4123(5) 0.2840(3) -0.0082(8) 0.044(2) Uani 1 1 d .
H34A H 0.3810 0.2547 -0.0116 0.053 Uiso 1 1 calc R
H34B H 0.4336 0.2837 -0.0773 0.053 Uiso 1 1 calc R
C35 C 0.4753(5) 0.2835(3) 0.1016(8) 0.043(2) Uani 1 1 d .
H35A H 0.5082 0.2553 0.1005 0.051 Uiso 1 1 calc R
H35B H 0.4538 0.2801 0.1701 0.051 Uiso 1 1 calc R
C36 C 0.5256(4) 0.3309(2) 0.1175(7) 0.0241(15) Uani 1 1 d .
H36A H 0.5634 0.3306 0.1955 0.029 Uiso 1 1 calc R
H36B H 0.5535 0.3323 0.0559 0.029 Uiso 1 1 calc R
Cd1 Cd 1.12018(4) 0.0000 -0.15569(5) 0.0220(2) Uani 1 2 d S
Cd2 Cd 0.82452(4) 0.0000 -0.24311(8) 0.0185(2) Uani 1 2 d S
Cd3 Cd 0.77831(4) 0.0000 0.16328(9) 0.01880(19) Uani 1 2 d S
Cd4 Cd 0.49040(4) 0.0000 0.06639(6) 0.0235(3) Uani 1 2 d S
Cd5 Cd 0.45100(5) 0.0000 0.49216(8) 0.0223(2) Uani 1 2 d S
Cd6 Cd 0.15782(4) 0.0000 0.42034(11) 0.01922(18) Uani 1 2 d S
Cl1 Cl 1.27064(13) 0.0000 -0.1065(2) 0.0244(5) Uani 1 2 d S
Cl2 Cl 1.08237(14) 0.0000 -0.37970(19) 0.0257(5) Uani 1 2 d S
Cl3 Cl 1.11881(9) 0.08646(5) -0.08156(14) 0.0240(4) Uani 1 1 d .
Cl4 Cl 0.96189(12) 0.0000 -0.1210(2) 0.0250(5) Uani 1 2 d S
Cl5 Cl 0.83324(12) 0.0000 -0.46705(19) 0.0202(4) Uani 1 2 d S
Cl6 Cl 0.77751(9) 0.08729(5) -0.27620(17) 0.0214(3) Uani 1 1 d .
Cl7 Cl 0.74422(13) 0.0000 -0.06083(19) 0.0210(4) Uani 1 2 d S
Cl8 Cl 0.93111(12) 0.0000 0.2281(2) 0.0224(5) Uani 1 2 d S
Cl9 Cl 0.78345(9) 0.08686(5) 0.23682(17) 0.0211(3) Uani 1 1 d .
Cl10 Cl 0.62698(12) 0.0000 0.1970(2) 0.0247(5) Uani 1 2 d S
Cl11 Cl 0.49932(12) 0.0000 -0.1565(2) 0.0234(5) Uani 1 2 d S
Cl12 Cl 0.44603(10) 0.08735(5) 0.04059(15) 0.0263(4) Uani 1 1 d .
Cl13 Cl 0.41777(13) 0.0000 0.26749(19) 0.0256(5) Uani 1 2 d S
Cl14 Cl 0.60106(12) 0.0000 0.56151(19) 0.0220(4) Uani 1 2 d S
Cl15 Cl 0.45189(10) -0.08845(6) 0.55294(15) 0.0265(4) Uani 1 1 d .
Cl16 Cl 0.16882(12) 0.0000 0.20075(19) 0.0204(5) Uani 1 2 d S
Cl17 Cl 0.29866(12) 0.0000 0.5346(2) 0.0250(5) Uani 1 2 d S
Cl18 Cl 0.11161(9) -0.08677(6) 0.40481(14) 0.0261(4) Uani 1 1 d .
N1 N 0.2873(3) 0.0779(2) 0.1193(5) 0.0255(13) Uani 1 1 d .
H1A H 0.2873 0.0518 0.1656 0.038 Uiso 1 1 calc R
H1B H 0.3235 0.0743 0.0798 0.038 Uiso 1 1 calc R
H1C H 0.2410 0.0809 0.0667 0.038 Uiso 1 1 calc R
N2 N 0.3559(3) 0.07887(19) 0.7534(5) 0.0265(13) Uani 1 1 d .
H2C H 0.3823 0.0845 0.8293 0.040 Uiso 1 1 calc R
H2D H 0.3890 0.0724 0.7098 0.040 Uiso 1 1 calc R
H2E H 0.3245 0.0533 0.7507 0.040 Uiso 1 1 calc R
N3 N 0.6093(3) 0.0798(2) 0.7798(5) 0.0261(13) Uani 1 1 d .
H3C H 0.6578 0.0812 0.7736 0.039 Uiso 1 1 calc R
H3D H 0.5765 0.0799 0.7066 0.039 Uiso 1 1 calc R
H3E H 0.6030 0.0524 0.8180 0.039 Uiso 1 1 calc R
N4 N 0.1885(3) 0.42183(18) 0.4412(5) 0.0186(11) Uani 1 1 d .
H4C H 0.2242 0.4241 0.5114 0.028 Uiso 1 1 calc R
H4D H 0.1584 0.4483 0.4303 0.028 Uiso 1 1 calc R
H4E H 0.2117 0.4197 0.3820 0.028 Uiso 1 1 calc R
N5 N 0.4433(3) 0.42427(19) 0.4524(5) 0.0240(12) Uani 1 1 d .
H5C H 0.4931 0.4246 0.4522 0.036 Uiso 1 1 calc R
H5D H 0.4335 0.4500 0.4934 0.036 Uiso 1 1 calc R
H5E H 0.4136 0.4257 0.3771 0.036 Uiso 1 1 calc R
N6 N 0.5226(3) 0.42045(19) 0.1172(5) 0.0213(12) Uani 1 1 d .
H6C H 0.5577 0.4207 0.1884 0.032 Uiso 1 1 calc R
H6D H 0.4929 0.4471 0.1103 0.032 Uiso 1 1 calc R
H6E H 0.5466 0.4202 0.0588 0.032 Uiso 1 1 calc R

loop_
_atom_site_aniso_label
_atom_site_aniso_U_11
_atom_site_aniso_U_22
_atom_site_aniso_U_33
_atom_site_aniso_U_23
_atom_site_aniso_U_13
_atom_site_aniso_U_12
C1 0.063(5) 0.014(4) 0.027(5) -0.001(3) 0.009(4) 0.005(4)
C2 0.066(5) 0.015(4) 0.032(4) 0.002(3) 0.017(4) -0.005(3)
C3 0.091(8) 0.010(4) 0.077(7) 0.007(4) 0.048(6) 0.003(4)
C4 0.065(6) 0.036(5) 0.042(5) -0.006(3) 0.029(4) -0.004(4)
C5 0.064(5) 0.028(4) 0.038(5) -0.001(3) 0.024(4) 0.005(4)
C6 0.094(7) 0.025(4) 0.032(4) -0.002(3) 0.038(5) -0.008(4)
C7 0.036(5) 0.029(5) 0.052(6) 0.002(4) 0.011(4) 0.003(4)
C8 0.019(3) 0.021(4) 0.062(5) -0.004(3) 0.003(3) 0.004(3)
C9 0.049(5) 0.033(5) 0.029(5) 0.006(3) 0.013(4) 0.002(4)
C10 0.051(5) 0.025(4) 0.075(6) 0.007(4) 0.032(5) 0.009(4)
C11 0.020(3) 0.021(4) 0.071(6) 0.001(3) 0.001(3) 0.007(3)
C12 0.031(4) 0.031(5) 0.078(6) 0.008(4) 0.025(4) 0.001(3)
C13 0.020(3) 0.022(4) 0.032(4) -0.002(3) 0.017(3) -0.002(3)
C14 0.044(4) 0.016(3) 0.017(3) 0.007(3) 0.009(3) 0.002(3)
C15 0.028(4) 0.020(4) 0.050(5) 0.006(3) 0.005(3) -0.001(3)
C16 0.043(4) 0.029(4) 0.035(4) -0.006(3) 0.017(3) -0.003(3)
C17 0.045(4) 0.027(4) 0.022(4) -0.002(3) 0.011(3) 0.007(3)
C18 0.033(4) 0.031(4) 0.022(4) 0.005(3) 0.014(3) 0.004(3)
C19 0.023(3) 0.014(3) 0.036(4) -0.003(3) 0.009(3) -0.001(3)
C20 0.017(3) 0.019(3) 0.043(4) 0.000(3) 0.004(3) 0.002(3)
C21 0.024(3) 0.029(4) 0.035(4) -0.005(3) 0.007(3) -0.003(3)
C22 0.047(5) 0.023(4) 0.041(5) -0.004(3) 0.013(4) -0.011(3)
C23 0.050(5) 0.025(4) 0.050(5) 0.004(3) 0.021(4) 0.006(3)
C24 0.022(3) 0.023(4) 0.036(4) -0.001(3) 0.001(3) 0.003(3)
C25 0.026(4) 0.024(4) 0.024(3) 0.000(3) 0.012(3) 0.003(3)
C26 0.028(4) 0.022(4) 0.027(4) -0.005(3) 0.005(3) 0.005(3)
C27 0.037(4) 0.025(4) 0.050(5) -0.008(3) 0.011(4) -0.007(3)
C28 0.054(5) 0.026(4) 0.040(5) 0.005(3) 0.008(4) 0.008(4)
C29 0.046(4) 0.029(4) 0.031(4) 0.009(3) 0.009(3) 0.002(3)
C30 0.032(4) 0.028(4) 0.027(4) -0.003(3) 0.009(3) -0.006(3)
C31 0.023(4) 0.018(3) 0.043(4) -0.003(3) 0.006(3) 0.000(3)
C32 0.027(3) 0.021(4) 0.044(4) 0.004(3) 0.000(3) 0.003(3)
C33 0.030(4) 0.029(4) 0.050(5) 0.003(3) -0.005(3) -0.008(3)
C34 0.045(5) 0.028(4) 0.050(5) -0.002(4) -0.006(4) -0.012(4)
C35 0.039(5) 0.023(4) 0.056(5) 0.006(4) -0.005(4) -0.005(3)
C36 0.015(3) 0.023(4) 0.032(4) 0.000(3) 0.000(3) -0.005(3)
Cd1 0.0363(5) 0.0146(4) 0.0164(6) 0.000 0.0093(5) 0.000
Cd2 0.0198(3) 0.0159(3) 0.0201(5) 0.000 0.0059(3) 0.000
Cd3 0.0283(5) 0.0158(3) 0.0130(4) 0.000 0.0066(3) 0.000
Cd4 0.0196(3) 0.0155(4) 0.0341(9) 0.000 0.0045(5) 0.000
Cd5 0.0321(4) 0.0163(3) 0.0177(6) 0.000 0.0052(4) 0.000
Cd6 0.0197(3) 0.0151(3) 0.0215(5) 0.000 0.0032(3) 0.000
Cl1 0.0344(12) 0.0177(11) 0.0241(11) 0.000 0.0131(10) 0.000
Cl2 0.0338(12) 0.0274(12) 0.0167(12) 0.000 0.0084(9) 0.000
Cl3 0.0296(8) 0.0186(8) 0.0259(11) -0.0025(6) 0.0110(8) -0.0001(6)
Cl4 0.0217(11) 0.0262(12) 0.0245(12) 0.000 0.0016(9) 0.000
Cl5 0.0225(10) 0.0190(11) 0.0209(11) 0.000 0.0090(8) 0.000
Cl6 0.0335(9) 0.0169(7) 0.0149(7) 0.0019(5) 0.0087(6) 0.0042(6)
Cl7 0.0283(11) 0.0245(11) 0.0120(10) 0.000 0.0086(8) 0.000
Cl8 0.0260(11) 0.0210(11) 0.0242(11) 0.000 0.0138(9) 0.000
Cl9 0.0309(8) 0.0168(7) 0.0163(7) -0.0004(6) 0.0074(6) -0.0001(6)
Cl10 0.0216(11) 0.0241(12) 0.0280(13) 0.000 0.0060(9) 0.000
Cl11 0.0196(10) 0.0159(10) 0.0355(15) 0.000 0.0089(10) 0.000
Cl12 0.0322(8) 0.0165(8) 0.0301(12) 0.0002(6) 0.0081(8) 0.0037(7)
Cl13 0.0291(12) 0.0287(12) 0.0174(12) 0.000 0.0033(9) 0.000
Cl14 0.0266(11) 0.0184(11) 0.0241(11) 0.000 0.0125(9) 0.000
Cl15 0.0303(8) 0.0168(8) 0.0329(12) 0.0017(6) 0.0096(8) -0.0012(6)
Cl16 0.0239(11) 0.0167(10) 0.0202(12) 0.000 0.0051(9) 0.000
Cl17 0.0220(11) 0.0272(12) 0.0240(11) 0.000 0.0031(9) 0.000
Cl18 0.0339(9) 0.0181(8) 0.0285(11) -0.0018(6) 0.0123(8) -0.0031(6)
N1 0.044(4) 0.018(3) 0.019(3) 0.000(2) 0.016(3) -0.001(2)
N2 0.026(3) 0.016(3) 0.036(4) 0.005(2) 0.005(3) 0.006(2)
N3 0.034(3) 0.022(3) 0.026(3) -0.003(2) 0.015(3) -0.004(3)
N4 0.019(2) 0.019(3) 0.017(3) -0.006(2) 0.003(2) -0.004(2)
N5 0.039(3) 0.017(3) 0.019(3) 0.000(2) 0.013(2) 0.001(2)
N6 0.025(3) 0.019(3) 0.020(3) -0.003(2) 0.006(2) -0.002(2)

loop_
_atom_type_symbol
_atom_type_description
_atom_type_scat_dispersion_real
_atom_type_scat_dispersion_imag
_atom_type_scat_source
C C 0.0033 0.0016 'International Tables Vol C Tables 4.2.6.8 and 6.1.1.4'
H H 0.0000 0.0000 'International Tables Vol C Tables 4.2.6.8 and 6.1.1.4'
Cd Cd -0.8075 1.2024 'International Tables Vol C Tables 4.2.6.8 and 6.1.1.4'
Cl Cl 0.1484 0.1585 'International Tables Vol C Tables 4.2.6.8 and 6.1.1.4'
N N 0.0061 0.0033 'International Tables Vol C Tables 4.2.6.8 and 6.1.1.4'

loop_
_citation_id
_citation_doi
_citation_year
1 10.1021/ic501749c 2014

loop_
_geom_angle_atom_site_label_1
_geom_angle_atom_site_label_2
_geom_angle_atom_site_label_3
_geom_angle
_geom_angle_site_symmetry_1
_geom_angle_site_symmetry_3
C6 C1 N1 111.1(7) . .
C6 C1 C2 114.2(7) . .
N1 C1 C2 109.1(6) . .
C6 C1 H1 107.4 . .
N1 C1 H1 107.4 . .
C2 C1 H1 107.4 . .
C3 C2 C1 110.8(6) . .
C3 C2 H2A 109.5 . .
C1 C2 H2A 109.5 . .
C3 C2 H2B 109.5 . .
C1 C2 H2B 109.5 . .
H2A C2 H2B 108.1 . .
C4 C3 C2 111.9(7) . .
C4 C3 H3A 109.2 . .
C2 C3 H3A 109.2 . .
C4 C3 H3B 109.2 . .
C2 C3 H3B 109.2 . .
H3A C3 H3B 107.9 . .
C3 C4 C5 111.5(7) . .
C3 C4 H4A 109.3 . .
C5 C4 H4A 109.3 . .
C3 C4 H4B 109.3 . .
C5 C4 H4B 109.3 . .
H4A C4 H4B 108.0 . .
C6 C5 C4 110.9(6) . .
C6 C5 H5A 109.5 . .
C4 C5 H5A 109.5 . .
C6 C5 H5B 109.5 . .
C4 C5 H5B 109.5 . .
H5A C5 H5B 108.1 . .
C1 C6 C5 111.5(7) . .
C1 C6 H6A 109.3 . .
C5 C6 H6A 109.3 . .
C1 C6 H6B 109.3 . .
C5 C6 H6B 109.3 . .
H6A C6 H6B 108.0 . .
C12 C7 N2 110.4(6) . .
C12 C7 C8 111.8(7) . .
N2 C7 C8 106.0(6) . .
C12 C7 H7 109.6 . .
N2 C7 H7 109.6 . .
C8 C7 H7 109.6 . .
C7 C8 C9 109.0(6) . .
C7 C8 H8A 109.9 . .
C9 C8 H8A 109.9 . .
C7 C8 H8B 109.9 . .
C9 C8 H8B 109.9 . .
H8A C8 H8B 108.3 . .
C10 C9 C8 110.3(6) . .
C10 C9 H9A 109.6 . .
C8 C9 H9A 109.6 . .
C10 C9 H9B 109.6 . .
C8 C9 H9B 109.6 . .
H9A C9 H9B 108.1 . .
C9 C10 C11 111.6(6) . .
C9 C10 H10A 109.3 . .
C11 C10 H10A 109.3 . .
C9 C10 H10B 109.3 . .
C11 C10 H10B 109.3 . .
H10A C10 H10B 108.0 . .
C10 C11 C12 109.5(6) . .
C10 C11 H11A 109.8 . .
C12 C11 H11A 109.8 . .
C10 C11 H11B 109.8 . .
C12 C11 H11B 109.8 . .
H11A C11 H11B 108.2 . .
C7 C12 C11 111.7(6) . .
C7 C12 H12A 109.3 . .
C11 C12 H12A 109.3 . .
C7 C12 H12B 109.3 . .
C11 C12 H12B 109.3 . .
H12A C12 H12B 108.0 . .
C18 C13 N3 109.6(5) . .
C18 C13 C14 112.4(6) . .
N3 C13 C14 108.6(5) . .
C18 C13 H13 108.7 . .
N3 C13 H13 108.7 . .
C14 C13 H13 108.7 . .
C15 C14 C13 109.5(5) . .
C15 C14 H14A 109.8 . .
C13 C14 H14A 109.8 . .
C15 C14 H14B 109.8 . .
C13 C14 H14B 109.8 . .
H14A C14 H14B 108.2 . .
C16 C15 C14 111.1(6) . .
C16 C15 H15A 109.4 . .
C14 C15 H15A 109.4 . .
C16 C15 H15B 109.4 . .
C14 C15 H15B 109.4 . .
H15A C15 H15B 108.0 . .
C15 C16 C17 111.5(6) . .
C15 C16 H16A 109.3 . .
C17 C16 H16A 109.3 . .
C15 C16 H16B 109.3 . .
C17 C16 H16B 109.3 . .
H16A C16 H16B 108.0 . .
C18 C17 C16 110.0(5) . .
C18 C17 H17A 109.7 . .
C16 C17 H17A 109.7 . .
C18 C17 H17B 109.7 . .
C16 C17 H17B 109.7 . .
H17A C17 H17B 108.2 . .
C13 C18 C17 111.5(5) . .
C13 C18 H18A 109.3 . .
C17 C18 H18A 109.3 . .
C13 C18 H18B 109.3 . .
C17 C18 H18B 109.3 . .
H18A C18 H18B 108.0 . .
N4 C19 C20 112.2(5) . .
N4 C19 C24 108.6(5) . .
C20 C19 C24 112.9(6) . .
N4 C19 H19 107.6 . .
C20 C19 H19 107.6 . .
C24 C19 H19 107.6 . .
C19 C20 C21 111.8(5) . .
C19 C20 H20A 109.3 . .
C21 C20 H20A 109.3 . .
C19 C20 H20B 109.3 . .
C21 C20 H20B 109.3 . .
H20A C20 H20B 107.9 . .
C22 C21 C20 110.6(5) . .
C22 C21 H21A 109.5 . .
C20 C21 H21A 109.5 . .
C22 C21 H21B 109.5 . .
C20 C21 H21B 109.5 . .
H21A C21 H21B 108.1 . .
C23 C22 C21 112.6(6) . .
C23 C22 H22A 109.1 . .
C21 C22 H22A 109.1 . .
C23 C22 H22B 109.1 . .
C21 C22 H22B 109.1 . .
H22A C22 H22B 107.8 . .
C22 C23 C24 110.9(6) . .
C22 C23 H23A 109.5 . .
C24 C23 H23A 109.5 . .
C22 C23 H23B 109.5 . .
C24 C23 H23B 109.5 . .
H23A C23 H23B 108.0 . .
C19 C24 C23 109.4(6) . .
C19 C24 H24A 109.8 . .
C23 C24 H24A 109.8 . .
C19 C24 H24B 109.8 . .
C23 C24 H24B 109.8 . .
H24A C24 H24B 108.2 . .
C30 C25 N5 108.8(5) . .
C30 C25 C26 112.8(5) . .
N5 C25 C26 109.6(5) . .
C30 C25 H25 108.5 . .
N5 C25 H25 108.5 . .
C26 C25 H25 108.5 . .
C27 C26 C25 110.9(6) . .
C27 C26 H26A 109.5 . .
C25 C26 H26A 109.5 . .
C27 C26 H26B 109.5 . .
C25 C26 H26B 109.5 . .
H26A C26 H26B 108.0 . .
C26 C27 C28 111.4(6) . .
C26 C27 H27A 109.3 . .
C28 C27 H27A 109.3 . .
C26 C27 H27B 109.3 . .
C28 C27 H27B 109.3 . .
H27A C27 H27B 108.0 . .
C27 C28 C29 112.0(6) . .
C27 C28 H28A 109.2 . .
C29 C28 H28A 109.2 . .
C27 C28 H28B 109.2 . .
C29 C28 H28B 109.2 . .
H28A C28 H28B 107.9 . .
C30 C29 C28 109.9(6) . .
C30 C29 H29A 109.7 . .
C28 C29 H29A 109.7 . .
C30 C29 H29B 109.7 . .
C28 C29 H29B 109.7 . .
H29A C29 H29B 108.2 . .
C25 C30 C29 111.2(5) . .
C25 C30 H30A 109.4 . .
C29 C30 H30A 109.4 . .
C25 C30 H30B 109.4 . .
C29 C30 H30B 109.4 . .
H30A C30 H30B 108.0 . .
C32 C31 N6 110.7(6) . .
C32 C31 C36 113.6(6) . .
N6 C31 C36 108.3(5) . .
C32 C31 H31 108.0 . .
N6 C31 H31 108.0 . .
C36 C31 H31 108.0 . .
C31 C32 C33 110.0(6) . .
C31 C32 H32A 109.7 . .
C33 C32 H32A 109.7 . .
C31 C32 H32B 109.7 . .
C33 C32 H32B 109.7 . .
H32A C32 H32B 108.2 . .
C32 C33 C34 110.4(6) . .
C32 C33 H33A 109.6 . .
C34 C33 H33A 109.6 . .
C32 C33 H33B 109.6 . .
C34 C33 H33B 109.6 . .
H33A C33 H33B 108.1 . .
C35 C34 C33 110.9(7) . .
C35 C34 H34A 109.5 . .
C33 C34 H34A 109.5 . .
C35 C34 H34B 109.5 . .
C33 C34 H34B 109.5 . .
H34A C34 H34B 108.0 . .
C34 C35 C36 112.6(6) . .
C34 C35 H35A 109.1 . .
C36 C35 H35A 109.1 . .
C34 C35 H35B 109.1 . .
C36 C35 H35B 109.1 . .
H35A C35 H35B 107.8 . .
C31 C36 C35 109.6(5) . .
C31 C36 H36A 109.7 . .
C35 C36 H36A 109.7 . .
C31 C36 H36B 109.7 . .
C35 C36 H36B 109.7 . .
H36A C36 H36B 108.2 . .
Cl2 Cd1 Cl3 109.18(4) . 2
Cl2 Cd1 Cl3 109.18(4) . .
Cl3 Cd1 Cl3 139.87(8) 2 .
Cl2 Cd1 Cl1 101.87(7) . .
Cl3 Cd1 Cl1 91.67(4) 2 .
Cl3 Cd1 Cl1 91.67(4) . .
Cl2 Cd1 Cl4 97.76(7) . .
Cl3 Cd1 Cl4 81.82(4) 2 .
Cl3 Cd1 Cl4 81.82(4) . .
Cl1 Cd1 Cl4 160.36(7) . .
Cl4 Cd2 Cl6 108.98(4) . 2
Cl4 Cd2 Cl6 108.98(4) . .
Cl6 Cd2 Cl6 141.77(8) 2 .
Cl4 Cd2 Cl5 104.39(8) . .
Cl6 Cd2 Cl5 87.47(4) 2 .
Cl6 Cd2 Cl5 87.47(4) . .
Cl4 Cd2 Cl7 101.46(8) . .
Cl6 Cd2 Cl7 84.16(4) 2 .
Cl6 Cd2 Cl7 84.16(4) . .
Cl5 Cd2 Cl7 154.16(7) . .
Cl7 Cd3 Cl9 109.10(4) . 2
Cl7 Cd3 Cl9 109.10(4) . .
Cl9 Cd3 Cl9 141.47(8) 2 .
Cl7 Cd3 Cl8 104.06(7) . .
Cl9 Cd3 Cl8 87.84(4) 2 .
Cl9 Cd3 Cl8 87.84(4) . .
Cl7 Cd3 Cl10 99.42(7) . .
Cl9 Cd3 Cl10 84.49(4) 2 .
Cl9 Cd3 Cl10 84.49(4) . .
Cl8 Cd3 Cl10 156.52(8) . .
Cl12 Cd4 Cl12 144.20(9) 2 .
Cl12 Cd4 Cl10 107.38(4) 2 .
Cl12 Cd4 Cl10 107.38(4) . .
Cl12 Cd4 Cl11 89.06(4) 2 .
Cl12 Cd4 Cl11 89.06(4) . .
Cl10 Cd4 Cl11 106.62(8) . .
Cl12 Cd4 Cl13 84.34(4) 2 .
Cl12 Cd4 Cl13 84.34(4) . .
Cl10 Cd4 Cl13 95.18(8) . .
Cl11 Cd4 Cl13 158.21(7) . .
Cl13 Cd5 Cl15 105.75(4) . 2
Cl13 Cd5 Cl15 105.75(4) . .
Cl15 Cd5 Cl15 147.79(9) 2 .
Cl13 Cd5 Cl14 105.13(8) . .
Cl15 Cd5 Cl14 89.13(5) 2 .
Cl15 Cd5 Cl14 89.13(5) . .
Cl13 Cd5 Cl17 101.59(7) . .
Cl15 Cd5 Cl17 83.63(5) 2 .
Cl15 Cd5 Cl17 83.63(5) . .
Cl14 Cd5 Cl17 153.28(7) . .
Cl18 Cd6 Cl18 142.77(8) . 2
Cl18 Cd6 Cl17 107.69(4) . .
Cl18 Cd6 Cl17 107.69(4) 2 .
Cl18 Cd6 Cl16 92.28(5) . .
Cl18 Cd6 Cl16 92.28(5) 2 .
Cl17 Cd6 Cl16 100.72(7) . .
Cl18 Cd6 Cl2 81.11(4) . 1_456
Cl18 Cd6 Cl2 81.11(4) 2 1_456
Cl17 Cd6 Cl2 101.08(8) . 1_456
Cl16 Cd6 Cl2 158.19(7) . 1_456
Cd1 Cl2 Cd6 138.82(10) . 1_654
Cd2 Cl4 Cd1 139.40(10) . .
Cd3 Cl7 Cd2 137.25(9) . .
Cd4 Cl10 Cd3 136.96(10) . .
Cd5 Cl13 Cd4 141.59(9) . .
Cd6 Cl17 Cd5 140.24(10) . .
C1 N1 H1A 109.5 . .
C1 N1 H1B 109.5 . .
H1A N1 H1B 109.5 . .
C1 N1 H1C 109.5 . .
H1A N1 H1C 109.5 . .
H1B N1 H1C 109.5 . .
C7 N2 H2C 109.5 . .
C7 N2 H2D 109.5 . .
H2C N2 H2D 109.5 . .
C7 N2 H2E 109.5 . .
H2C N2 H2E 109.5 . .
H2D N2 H2E 109.5 . .
C13 N3 H3C 109.5 . .
C13 N3 H3D 109.5 . .
H3C N3 H3D 109.5 . .
C13 N3 H3E 109.5 . .
H3C N3 H3E 109.5 . .
H3D N3 H3E 109.5 . .
C19 N4 H4C 109.5 . .
C19 N4 H4D 109.5 . .
H4C N4 H4D 109.5 . .
C19 N4 H4E 109.5 . .
H4C N4 H4E 109.5 . .
H4D N4 H4E 109.5 . .
C25 N5 H5C 109.5 . .
C25 N5 H5D 109.5 . .
H5C N5 H5D 109.5 . .
C25 N5 H5E 109.5 . .
H5C N5 H5E 109.5 . .
H5D N5 H5E 109.5 . .
C31 N6 H6C 109.5 . .
C31 N6 H6D 109.5 . .
H6C N6 H6D 109.5 . .
C31 N6 H6E 109.5 . .
H6C N6 H6E 109.5 . .
H6D N6 H6E 109.5 . .

loop_
_geom_bond_atom_site_label_1
_geom_bond_atom_site_label_2
_geom_bond_distance
_geom_bond_site_symmetry_2
C1 C6 1.424(9) .
C1 N1 1.507(9) .
C1 C2 1.543(10) .
C1 H1 0.9800 .
C2 C3 1.497(10) .
C2 H2A 0.9700 .
C2 H2B 0.9700 .
C3 C4 1.465(10) .
C3 H3A 0.9700 .
C3 H3B 0.9700 .
C4 C5 1.553(10) .
C4 H4A 0.9700 .
C4 H4B 0.9700 .
C5 C6 1.542(10) .
C5 H5A 0.9700 .
C5 H5B 0.9700 .
C6 H6A 0.9700 .
C6 H6B 0.9700 .
C7 C12 1.443(9) .
C7 N2 1.505(9) .
C7 C8 1.547(10) .
C7 H7 0.9800 .
C8 C9 1.566(10) .
C8 H8A 0.9700 .
C8 H8B 0.9700 .
C9 C10 1.468(10) .
C9 H9A 0.9700 .
C9 H9B 0.9700 .
C10 C11 1.525(10) .
C10 H10A 0.9700 .
C10 H10B 0.9700 .
C11 C12 1.547(9) .
C11 H11A 0.9700 .
C11 H11B 0.9700 .
C12 H12A 0.9700 .
C12 H12B 0.9700 .
C13 C18 1.459(9) .
C13 N3 1.521(8) .
C13 C14 1.542(8) .
C13 H13 0.9800 .
C14 C15 1.517(9) .
C14 H14A 0.9700 .
C14 H14B 0.9700 .
C15 C16 1.487(10) .
C15 H15A 0.9700 .
C15 H15B 0.9700 .
C16 C17 1.537(9) .
C16 H16A 0.9700 .
C16 H16B 0.9700 .
C17 C18 1.529(9) .
C17 H17A 0.9700 .
C17 H17B 0.9700 .
C18 H18A 0.9700 .
C18 H18B 0.9700 .
C19 N4 1.455(8) .
C19 C20 1.468(8) .
C19 C24 1.528(9) .
C19 H19 0.9800 .
C20 C21 1.546(9) .
C20 H20A 0.9700 .
C20 H20B 0.9700 .
C21 C22 1.534(10) .
C21 H21A 0.9700 .
C21 H21B 0.9700 .
C22 C23 1.455(10) .
C22 H22A 0.9700 .
C22 H22B 0.9700 .
C23 C24 1.569(10) .
C23 H23A 0.9700 .
C23 H23B 0.9700 .
C24 H24A 0.9700 .
C24 H24B 0.9700 .
C25 C30 1.486(9) .
C25 N5 1.518(8) .
C25 C26 1.537(8) .
C25 H25 0.9800 .
C26 C27 1.492(9) .
C26 H26A 0.9700 .
C26 H26B 0.9700 .
C27 C28 1.499(10) .
C27 H27A 0.9700 .
C27 H27B 0.9700 .
C28 C29 1.555(10) .
C28 H28A 0.9700 .
C28 H28B 0.9700 .
C29 C30 1.536(9) .
C29 H29A 0.9700 .
C29 H29B 0.9700 .
C30 H30A 0.9700 .
C30 H30B 0.9700 .
C31 C32 1.469(9) .
C31 N6 1.486(8) .
C31 C36 1.528(9) .
C31 H31 0.9800 .
C32 C33 1.544(9) .
C32 H32A 0.9700 .
C32 H32B 0.9700 .
C33 C34 1.553(10) .
C33 H33A 0.9700 .
C33 H33B 0.9700 .
C34 C35 1.453(10) .
C34 H34A 0.9700 .
C34 H34B 0.9700 .
C35 C36 1.558(9) .
C35 H35A 0.9700 .
C35 H35B 0.9700 .
C36 H36A 0.9700 .
C36 H36B 0.9700 .
Cd1 Cl2 2.489(2) .
Cd1 Cl3 2.5105(16) 2
Cd1 Cl3 2.5105(16) .
Cd1 Cl1 2.596(2) .
Cd1 Cl4 2.961(2) .
Cd2 Cl4 2.484(2) .
Cd2 Cl6 2.5196(16) 2
Cd2 Cl6 2.5196(16) .
Cd2 Cl5 2.627(2) .
Cd2 Cl7 2.843(2) .
Cd3 Cl7 2.491(2) .
Cd3 Cl9 2.5096(16) 2
Cd3 Cl9 2.5096(16) .
Cd3 Cl8 2.632(2) .
Cd3 Cl10 2.834(2) .
Cd4 Cl12 2.5033(17) 2
Cd4 Cl12 2.5033(17) .
Cd4 Cl10 2.504(2) .
Cd4 Cl11 2.616(3) .
Cd4 Cl13 2.943(3) .
Cd5 Cl13 2.498(2) .
Cd5 Cl15 2.5109(17) 2
Cd5 Cl15 2.5109(17) .
Cd5 Cl14 2.587(2) .
Cd5 Cl17 2.892(3) .
Cd6 Cl18 2.4972(16) .
Cd6 Cl18 2.4972(16) 2
Cd6 Cl17 2.511(2) .
Cd6 Cl16 2.591(2) .
Cd6 Cl2 2.965(2) 1_456
Cl2 Cd6 2.965(2) 1_654
N1 H1A 0.8900 .
N1 H1B 0.8900 .
N1 H1C 0.8900 .
N2 H2C 0.8900 .
N2 H2D 0.8900 .
N2 H2E 0.8900 .
N3 H3C 0.8900 .
N3 H3D 0.8900 .
N3 H3E 0.8900 .
N4 H4C 0.8900 .
N4 H4D 0.8900 .
N4 H4E 0.8900 .
N5 H5C 0.8900 .
N5 H5D 0.8900 .
N5 H5E 0.8900 .
N6 H6C 0.8900 .
N6 H6D 0.8900 .
N6 H6E 0.8900 .

loop_
_geom_hbond_atom_site_label_D
_geom_hbond_atom_site_label_H
_geom_hbond_atom_site_label_A
_geom_hbond_distance_DH
_geom_hbond_distance_HA
_geom_hbond_distance_DA
_geom_hbond_angle_DHA
_geom_hbond_site_symmetry_A
N1 H1A Cl16 0.89 2.67 3.308(6) 129.9 .
N1 H1A Cl13 0.89 2.71 3.279(6) 122.7 .
N1 H1B Cl12 0.89 2.38 3.211(6) 155.9 .
N1 H1C Cl3 0.89 2.39 3.281(6) 177.1 1_455
N2 H2C Cl12 0.89 2.40 3.281(6) 171.0 1_556
N2 H2D Cl15 0.89 2.41 3.234(6) 154.3 2
N2 H2E Cl1 0.89 2.57 3.298(6) 139.6 1_456
N2 H2E Cl17 0.89 2.81 3.265(6) 112.9 .
N3 H3C Cl6 0.89 2.36 3.246(6) 170.8 1_556
N3 H3D Cl15 0.89 2.46 3.300(6) 157.6 2
N3 H3D Cl14 0.89 2.85 3.300(6) 112.8 .
N3 H3E Cl11 0.89 2.42 3.147(6) 139.3 1_556
N3 H3E Cl7 0.89 2.91 3.400(6) 116.2 1_556
N4 H4C Cl6 0.89 2.40 3.232(5) 156.0 4_456
N4 H4C Cl5 0.89 2.81 3.301(5) 116.3 3_456
N4 H4D Cl14 0.89 2.48 3.173(5) 135.1 3_455
N4 H4D Cl10 0.89 2.95 3.468(5) 118.4 3_455
N4 H4E Cl9 0.89 2.37 3.258(5) 175.2 4_455
N5 H5C Cl18 0.89 2.34 3.212(6) 164.8 3
N5 H5C Cl2 0.89 2.98 3.410(6) 111.5 3_456
N5 H5D Cl5 0.89 2.39 3.158(6) 144.6 3_456
N5 H5E Cl9 0.89 2.48 3.263(6) 147.5 4_455
N5 H5E Cl8 0.89 2.73 3.271(5) 120.5 3_455
N6 H6C Cl18 0.89 2.43 3.279(6) 159.1 3
N6 H6C Cl16 0.89 2.91 3.335(5) 110.8 3
N6 H6D Cl8 0.89 2.44 3.182(5) 141.3 3_455
N6 H6D Cl4 0.89 2.95 3.441(6) 116.4 3_455
N6 H6E Cl3 0.89 2.33 3.216(5) 173.8 4_455

loop_
_geom_torsion_atom_site_label_1
_geom_torsion_atom_site_label_2
_geom_torsion_atom_site_label_3
_geom_torsion_atom_site_label_4
_geom_torsion
_geom_torsion_site_symmetry_1
_geom_torsion_site_symmetry_4
C6 C1 C2 C3 54.0(10) . .
N1 C1 C2 C3 179.0(7) . .
C1 C2 C3 C4 -54.3(10) . .
C2 C3 C4 C5 55.7(10) . .
C3 C4 C5 C6 -53.7(10) . .
N1 C1 C6 C5 -176.9(6) . .
C2 C1 C6 C5 -53.0(10) . .
C4 C5 C6 C1 52.2(10) . .
C12 C7 C8 C9 -56.4(9) . .
N2 C7 C8 C9 -176.7(6) . .
C7 C8 C9 C10 56.3(8) . .
C8 C9 C10 C11 -58.3(9) . .
C9 C10 C11 C12 57.4(9) . .
N2 C7 C12 C11 175.1(7) . .
C8 C7 C12 C11 57.4(9) . .
C10 C11 C12 C7 -56.7(9) . .
C18 C13 C14 C15 -56.3(7) . .
N3 C13 C14 C15 -177.8(6) . .
C13 C14 C15 C16 56.2(8) . .
C14 C15 C16 C17 -57.3(8) . .
C15 C16 C17 C18 55.4(8) . .
N3 C13 C18 C17 177.1(5) . .
C14 C13 C18 C17 56.2(7) . .
C16 C17 C18 C13 -54.8(8) . .
N4 C19 C20 C21 177.9(5) . .
C24 C19 C20 C21 54.8(8) . .
C19 C20 C21 C22 -52.6(8) . .
C20 C21 C22 C23 54.7(8) . .
C21 C22 C23 C24 -56.8(9) . .
N4 C19 C24 C23 179.5(6) . .
C20 C19 C24 C23 -55.4(8) . .
C22 C23 C24 C19 55.9(8) . .
C30 C25 C26 C27 55.5(7) . .
N5 C25 C26 C27 176.8(5) . .
C25 C26 C27 C28 -55.2(8) . .
C26 C27 C28 C29 56.2(9) . .
C27 C28 C29 C30 -54.6(8) . .
N5 C25 C30 C29 -176.7(5) . .
C26 C25 C30 C29 -54.9(8) . .
C28 C29 C30 C25 53.7(8) . .
N6 C31 C32 C33 178.4(6) . .
C36 C31 C32 C33 56.4(9) . .
C31 C32 C33 C34 -56.2(9) . .
C32 C33 C34 C35 56.9(9) . .
C33 C34 C35 C36 -55.9(10) . .
C32 C31 C36 C35 -53.9(8) . .
N6 C31 C36 C35 -177.3(6) . .
C34 C35 C36 C31 53.5(9) . .
Cl3 Cd1 Cl2 Cd6 -96.01(5) 2 1_654
Cl3 Cd1 Cl2 Cd6 96.01(5) . 1_654
Cl1 Cd1 Cl2 Cd6 0.0 . 1_654
Cl4 Cd1 Cl2 Cd6 180.0 . 1_654
Cl6 Cd2 Cl4 Cd1 92.30(5) 2 .
Cl6 Cd2 Cl4 Cd1 -92.30(5) . .
Cl5 Cd2 Cl4 Cd1 0.0 . .
Cl7 Cd2 Cl4 Cd1 180.0 . .
Cl2 Cd1 Cl4 Cd2 0.0 . .
Cl3 Cd1 Cl4 Cd2 -108.39(4) 2 .
Cl3 Cd1 Cl4 Cd2 108.39(4) . .
Cl1 Cd1 Cl4 Cd2 180.0 . .
Cl9 Cd3 Cl7 Cd2 -92.61(5) 2 .
Cl9 Cd3 Cl7 Cd2 92.61(5) . .
Cl8 Cd3 Cl7 Cd2 0.0 . .
Cl10 Cd3 Cl7 Cd2 180.0 . .
Cl4 Cd2 Cl7 Cd3 0.0 . .
Cl6 Cd2 Cl7 Cd3 108.23(4) 2 .
Cl6 Cd2 Cl7 Cd3 -108.23(4) . .
Cl5 Cd2 Cl7 Cd3 180.0 . .
Cl12 Cd4 Cl10 Cd3 94.33(5) 2 .
Cl12 Cd4 Cl10 Cd3 -94.33(5) . .
Cl11 Cd4 Cl10 Cd3 0.0 . .
Cl13 Cd4 Cl10 Cd3 180.0 . .
Cl7 Cd3 Cl10 Cd4 0.0 . .
Cl9 Cd3 Cl10 Cd4 -108.49(4) 2 .
Cl9 Cd3 Cl10 Cd4 108.49(4) . .
Cl8 Cd3 Cl10 Cd4 180.0 . .
Cl15 Cd5 Cl13 Cd4 93.43(5) 2 .
Cl15 Cd5 Cl13 Cd4 -93.43(5) . .
Cl14 Cd5 Cl13 Cd4 0.0 . .
Cl17 Cd5 Cl13 Cd4 180.0 . .
Cl12 Cd4 Cl13 Cd5 107.01(4) 2 .
Cl12 Cd4 Cl13 Cd5 -107.01(4) . .
Cl10 Cd4 Cl13 Cd5 0.0 . .
Cl11 Cd4 Cl13 Cd5 180.0 . .
Cl18 Cd6 Cl17 Cd5 95.90(5) . .
Cl18 Cd6 Cl17 Cd5 -95.90(5) 2 .
Cl16 Cd6 Cl17 Cd5 0.0 . .
Cl2 Cd6 Cl17 Cd5 180.0 1_456 .
Cl13 Cd5 Cl17 Cd6 0.0 . .
Cl15 Cd5 Cl17 Cd6 104.82(4) 2 .
Cl15 Cd5 Cl17 Cd6 -104.82(4) . .
Cl14 Cd5 Cl17 Cd6 180.0 . .
